data_7025503
loop_
_publ_author_name
'Sgro, Michael J.'
'Stephan, Douglas W.'

_publ_section_title
;
 Synthesis and exchange reactions of Ni-dimine-COD, acetylene and olefin
 complexes.
;
_journal_issue 25
_journal_name_full 'Dalton transactions (Cambridge, England : 2003)'
_journal_page_first 5786
_journal_page_last 5794
_journal_paper_doi 10.1039/c001312a
_journal_volume 39
_journal_year 2010
_chemical_formula_sum 'C38 H50 N2 Ni O2'
_chemical_formula_weight 625.51
_space_group_IT_number 14
_symmetry_cell_setting monoclinic
_symmetry_space_group_name_Hall '-P 2ybc'
_symmetry_space_group_name_H-M 'P 1 21/c 1'
_atom_sites_solution_hydrogens geom
_atom_sites_solution_primary direct
_atom_sites_solution_secondary difmap
_audit_creation_method SHELXL-97
_cell_angle_alpha 90.00
_cell_angle_beta 94.676(2)
_cell_angle_gamma 90.00
_cell_formula_units_Z 4
_cell_length_a 14.6319(4)
_cell_length_b 9.4273(3)
_cell_length_c 25.7606(8)
_cell_measurement_reflns_used 9885
_cell_measurement_temperature 150(2)
_cell_measurement_theta_max 25.66
_cell_measurement_theta_min 2.57
_cell_volume 3541.57(19)
_computing_cell_refinement 'Bruker SMART'
_computing_data_collection 'Bruker SMART'
_computing_data_reduction 'Bruker SAINT'
_computing_molecular_graphics 'Bruker SHELXTL'
_computing_publication_material 'Bruker SHELXTL'
_computing_structure_refinement 'SHELXL-97 (Sheldrick, 1997)'
_computing_structure_solution 'SHELXS-97 (Sheldrick, 1990)'
_diffrn_ambient_temperature 150(2)
_diffrn_measured_fraction_theta_full 0.999
_diffrn_measured_fraction_theta_max 0.999
_diffrn_measurement_device_type 'CCD area detector'
_diffrn_measurement_method 'phi and omega scans'
_diffrn_radiation_monochromator graphite
_diffrn_radiation_source 'fine-focus sealed tube'
_diffrn_radiation_type MoK\a
_diffrn_radiation_wavelength 0.71073
_diffrn_reflns_av_R_equivalents 0.0446
_diffrn_reflns_av_sigmaI/netI 0.0204
_diffrn_reflns_limit_h_max 17
_diffrn_reflns_limit_h_min -17
_diffrn_reflns_limit_k_max 11
_diffrn_reflns_limit_k_min -11
_diffrn_reflns_limit_l_max 30
_diffrn_reflns_limit_l_min -30
_diffrn_reflns_number 96854
_diffrn_reflns_theta_full 25.00
_diffrn_reflns_theta_max 25.00
_diffrn_reflns_theta_min 1.59
_exptl_absorpt_coefficient_mu 0.581
_exptl_absorpt_correction_T_max 0.7458
_exptl_absorpt_correction_T_min 0.6892
_exptl_absorpt_correction_type multi-scan
_exptl_crystal_colour green
_exptl_crystal_density_diffrn 1.173
_exptl_crystal_density_method 'not measured'
_exptl_crystal_description needles
_exptl_crystal_F_000 1344
_exptl_crystal_size_max 0.2
_exptl_crystal_size_mid 0.1
_exptl_crystal_size_min 0.05
_refine_diff_density_max 0.646
_refine_diff_density_min -0.640
_refine_diff_density_rms 0.052
_refine_ls_extinction_method none
_refine_ls_goodness_of_fit_ref 1.058
_refine_ls_hydrogen_treatment constr
_refine_ls_matrix_type full
_refine_ls_number_parameters 399
_refine_ls_number_reflns 6241
_refine_ls_number_restraints 0
_refine_ls_restrained_S_all 1.058
_refine_ls_R_factor_all 0.0540
_refine_ls_R_factor_gt 0.0432
_refine_ls_shift/su_max 0.004
_refine_ls_shift/su_mean 0.000
_refine_ls_structure_factor_coef Fsqd
_refine_ls_weighting_details 'calc w=1/[\s^2^(Fo^2^)+(0.0318P)^2^+4.9497P] where P=(Fo^2^+2Fc^2^)/3'
_refine_ls_weighting_scheme calc
_refine_ls_wR_factor_gt 0.0954
_refine_ls_wR_factor_ref 0.1010
_reflns_number_gt 5280
_reflns_number_total 6241
_reflns_threshold_expression >2sigma(I)
_cod_data_source_file c001312a.txt
_cod_data_source_block C38H50N2NiO2_Compound15
_cod_depositor_comments
;
The following automatic conversions were performed:

'_symmetry_cell_setting' value 'Monoclinic' changed to 'monoclinic'
according to /home/saulius/struct/CIF-dictionaries/cif_core.dic
dictionary named 'cif_core.dic' version 2.4.2 from 2011-04-26.

Automatic conversion script
Id: cif_fix_values 1891 2012-01-12 08:04:46Z andrius 
;
_cod_original_cell_volume 3541.57(18)
_cod_original_sg_symbol_H-M P2(1)/c
_cod_database_code 7025503

loop_
_symmetry_equiv_pos_as_xyz
'x, y, z'
'-x, y+1/2, -z+1/2'
'-x, -y, -z'
'x, -y-1/2, z-1/2'

loop_
_atom_site_label
_atom_site_type_symbol
_atom_site_fract_x
_atom_site_fract_y
_atom_site_fract_z
_atom_site_U_iso_or_equiv
_atom_site_adp_type
_atom_site_occupancy
_atom_site_symmetry_multiplicity
_atom_site_calc_flag
_atom_site_refinement_flags
Ni1 Ni 0.24981(2) 0.25978(3) 0.363692(11) 0.02296(10) Uani 1 1 d .
O1 O 0.36300(16) 0.4844(3) 0.29026(8) 0.0590(6) Uani 1 1 d .
O2 O 0.22775(16) 0.4714(2) 0.24207(7) 0.0541(6) Uani 1 1 d .
N1 N 0.29257(12) 0.1210(2) 0.41465(7) 0.0220(4) Uani 1 1 d .
N2 N 0.22238(13) 0.0898(2) 0.32346(7) 0.0237(4) Uani 1 1 d .
C1 C 0.28646(16) -0.0101(2) 0.40017(9) 0.0245(5) Uani 1 1 d .
C2 C 0.24346(16) -0.0293(3) 0.34666(9) 0.0244(5) Uani 1 1 d .
C3 C 0.26439(17) 0.4576(2) 0.38414(9) 0.0270(5) Uani 1 1 d .
H3 H 0.3296 0.4901 0.3865 0.032 Uiso 1 1 calc R
C4 C 0.22445(18) 0.4451(3) 0.33128(9) 0.0294(6) Uani 1 1 d .
H4 H 0.1584 0.4720 0.3251 0.035 Uiso 1 1 calc R
C5 C 0.21399(17) 0.5067(3) 0.42768(10) 0.0285(6) Uani 1 1 d .
C6 C 0.1228(2) 0.5468(3) 0.42204(11) 0.0444(7) Uani 1 1 d .
H6 H 0.0900 0.5398 0.3888 0.053 Uiso 1 1 calc R
C7 C 0.0782(2) 0.5966(4) 0.46342(13) 0.0606(10) Uani 1 1 d .
H7 H 0.0158 0.6248 0.4583 0.073 Uiso 1 1 calc R
C8 C 0.1240(2) 0.6057(4) 0.51265(13) 0.0587(9) Uani 1 1 d .
H8 H 0.0935 0.6401 0.5413 0.070 Uiso 1 1 calc R
C9 C 0.2141(2) 0.5643(3) 0.51940(11) 0.0409(7) Uani 1 1 d .
H9 H 0.2459 0.5684 0.5530 0.049 Uiso 1 1 calc R
C10 C 0.25870(18) 0.5167(3) 0.47758(9) 0.0284(5) Uani 1 1 d .
H10 H 0.3214 0.4900 0.4828 0.034 Uiso 1 1 calc R
C11 C 0.2806(2) 0.4680(3) 0.28813(10) 0.0394(7) Uani 1 1 d .
C12 C 0.2755(3) 0.4895(4) 0.19556(12) 0.0780(13) Uani 1 1 d .
H12A H 0.3368 0.5283 0.2050 0.117 Uiso 1 1 calc R
H12B H 0.2410 0.5550 0.1718 0.117 Uiso 1 1 calc R
H12C H 0.2811 0.3975 0.1784 0.117 Uiso 1 1 calc R
C13 C 0.3189(2) -0.1362(3) 0.43177(10) 0.0382(7) Uani 1 1 d .
H13A H 0.3538 -0.1043 0.4637 0.057 Uiso 1 1 calc R
H13B H 0.3582 -0.1950 0.4115 0.057 Uiso 1 1 calc R
H13C H 0.2659 -0.1919 0.4408 0.057 Uiso 1 1 calc R
C14 C 0.22788(19) -0.1744(3) 0.32479(10) 0.0344(6) Uani 1 1 d .
H14A H 0.1932 -0.1679 0.2907 0.052 Uiso 1 1 calc R
H14B H 0.1931 -0.2307 0.3484 0.052 Uiso 1 1 calc R
H14C H 0.2871 -0.2202 0.3209 0.052 Uiso 1 1 calc R
C15 C 0.33214(16) 0.1603(2) 0.46577(8) 0.0228(5) Uani 1 1 d .
C16 C 0.41904(16) 0.2219(2) 0.46922(9) 0.0261(5) Uani 1 1 d .
C17 C 0.45458(18) 0.2700(3) 0.51780(10) 0.0325(6) Uani 1 1 d .
H17 H 0.5137 0.3123 0.5213 0.039 Uiso 1 1 calc R
C18 C 0.40533(19) 0.2571(3) 0.56106(10) 0.0361(6) Uani 1 1 d .
H18 H 0.4306 0.2906 0.5939 0.043 Uiso 1 1 calc R
C19 C 0.31946(19) 0.1958(3) 0.55651(9) 0.0333(6) Uani 1 1 d .
H19 H 0.2861 0.1877 0.5865 0.040 Uiso 1 1 calc R
C20 C 0.28034(17) 0.1452(3) 0.50874(9) 0.0277(5) Uani 1 1 d .
C21 C 0.47199(17) 0.2377(3) 0.42117(10) 0.0333(6) Uani 1 1 d .
H21 H 0.4256 0.2482 0.3907 0.040 Uiso 1 1 calc R
C22 C 0.5271(2) 0.1040(4) 0.41183(13) 0.0614(10) Uani 1 1 d .
H22A H 0.5743 0.0909 0.4407 0.092 Uiso 1 1 calc R
H22B H 0.5563 0.1134 0.3791 0.092 Uiso 1 1 calc R
H22C H 0.4860 0.0217 0.4098 0.092 Uiso 1 1 calc R
C23 C 0.5318(3) 0.3699(4) 0.42276(14) 0.0716(12) Uani 1 1 d .
H23A H 0.4954 0.4523 0.4318 0.107 Uiso 1 1 calc R
H23B H 0.5548 0.3849 0.3885 0.107 Uiso 1 1 calc R
H23C H 0.5836 0.3577 0.4490 0.107 Uiso 1 1 calc R
C24 C 0.18462(18) 0.0822(3) 0.50361(11) 0.0359(6) Uani 1 1 d .
H24 H 0.1833 0.0106 0.4749 0.043 Uiso 1 1 calc R
C25 C 0.1151(2) 0.1947(5) 0.4868(3) 0.129(3) Uani 1 1 d .
H25A H 0.0559 0.1498 0.4765 0.194 Uiso 1 1 calc R
H25B H 0.1360 0.2472 0.4571 0.194 Uiso 1 1 calc R
H25C H 0.1082 0.2602 0.5157 0.194 Uiso 1 1 calc R
C26 C 0.1603(4) 0.0051(7) 0.55148(15) 0.125(2) Uani 1 1 d .
H26A H 0.2067 -0.0676 0.5607 0.187 Uiso 1 1 calc R
H26B H 0.1002 -0.0400 0.5447 0.187 Uiso 1 1 calc R
H26C H 0.1582 0.0726 0.5803 0.187 Uiso 1 1 calc R
C27 C 0.18168(18) 0.0944(2) 0.27083(9) 0.0272(5) Uani 1 1 d .
C28 C 0.08907(18) 0.1353(3) 0.26345(10) 0.0313(6) Uani 1 1 d .
C29 C 0.0516(2) 0.1520(3) 0.21222(11) 0.0432(7) Uani 1 1 d .
H29 H -0.0109 0.1789 0.2058 0.052 Uiso 1 1 calc R
C30 C 0.1039(3) 0.1301(3) 0.17102(11) 0.0519(9) Uani 1 1 d .
H30 H 0.0772 0.1430 0.1365 0.062 Uiso 1 1 calc R
C31 C 0.1939(3) 0.0901(3) 0.17899(11) 0.0497(8) Uani 1 1 d .
H31 H 0.2285 0.0756 0.1498 0.060 Uiso 1 1 calc R
C32 C 0.2361(2) 0.0700(3) 0.22944(10) 0.0379(7) Uani 1 1 d .
C33 C 0.03392(18) 0.1588(3) 0.30987(11) 0.0349(6) Uani 1 1 d .
H33 H 0.0752 0.2062 0.3374 0.042 Uiso 1 1 calc R
C34 C 0.0032(2) 0.0179(3) 0.33246(12) 0.0451(7) Uani 1 1 d .
H34A H -0.0388 -0.0305 0.3067 0.068 Uiso 1 1 calc R
H34B H -0.0281 0.0362 0.3640 0.068 Uiso 1 1 calc R
H34C H 0.0570 -0.0422 0.3412 0.068 Uiso 1 1 calc R
C35 C -0.0499(2) 0.2542(3) 0.29893(14) 0.0557(9) Uani 1 1 d .
H35A H -0.0313 0.3430 0.2831 0.083 Uiso 1 1 calc R
H35B H -0.0769 0.2751 0.3317 0.083 Uiso 1 1 calc R
H35C H -0.0953 0.2058 0.2751 0.083 Uiso 1 1 calc R
C36 C 0.3357(2) 0.0266(3) 0.23720(12) 0.0492(8) Uani 1 1 d .
H36 H 0.3505 0.0104 0.2753 0.059 Uiso 1 1 calc R
C37 C 0.3996(3) 0.1412(5) 0.22043(18) 0.0859(14) Uani 1 1 d .
H37A H 0.3824 0.1670 0.1841 0.129 Uiso 1 1 calc R
H37B H 0.4628 0.1058 0.2237 0.129 Uiso 1 1 calc R
H37C H 0.3950 0.2248 0.2427 0.129 Uiso 1 1 calc R
C38 C 0.3526(3) -0.1138(5) 0.20912(18) 0.1006(17) Uani 1 1 d .
H38A H 0.3433 -0.0994 0.1714 0.151 Uiso 1 1 calc R
H38B H 0.3096 -0.1858 0.2198 0.151 Uiso 1 1 calc R
H38C H 0.4156 -0.1455 0.2183 0.151 Uiso 1 1 calc R

loop_
_atom_site_aniso_label
_atom_site_aniso_U_11
_atom_site_aniso_U_22
_atom_site_aniso_U_33
_atom_site_aniso_U_23
_atom_site_aniso_U_13
_atom_site_aniso_U_12
Ni1 0.02879(17) 0.01986(16) 0.01954(16) -0.00126(12) -0.00230(11) 0.00060(13)
O1 0.0552(14) 0.0817(18) 0.0414(12) 0.0000(12) 0.0114(11) -0.0208(13)
O2 0.0776(16) 0.0599(14) 0.0238(10) 0.0054(10) -0.0017(10) 0.0096(12)
N1 0.0218(10) 0.0261(11) 0.0177(9) -0.0030(8) -0.0014(8) 0.0009(8)
N2 0.0267(11) 0.0245(10) 0.0194(10) -0.0015(8) -0.0007(8) 0.0015(8)
C1 0.0274(12) 0.0230(12) 0.0225(12) -0.0008(10) -0.0012(10) 0.0028(10)
C2 0.0244(12) 0.0255(13) 0.0227(12) -0.0016(10) -0.0012(10) 0.0020(10)
C3 0.0325(14) 0.0188(12) 0.0292(13) -0.0018(10) -0.0013(11) -0.0020(10)
C4 0.0377(15) 0.0224(12) 0.0269(13) 0.0019(10) -0.0045(11) 0.0019(11)
C5 0.0335(14) 0.0214(12) 0.0298(13) -0.0011(10) -0.0014(11) 0.0005(10)
C6 0.0380(16) 0.059(2) 0.0358(16) -0.0091(14) -0.0012(13) 0.0100(14)
C7 0.0424(18) 0.087(3) 0.053(2) -0.0087(19) 0.0035(15) 0.0216(18)
C8 0.060(2) 0.074(2) 0.0437(18) -0.0125(17) 0.0139(16) 0.0163(19)
C9 0.0486(18) 0.0421(16) 0.0315(15) -0.0067(13) 0.0007(13) -0.0004(14)
C10 0.0339(14) 0.0233(12) 0.0277(13) -0.0027(10) 0.0003(11) -0.0014(11)
C11 0.061(2) 0.0291(14) 0.0277(14) 0.0031(11) 0.0009(13) -0.0008(14)
C12 0.141(4) 0.071(3) 0.0242(16) 0.0105(16) 0.017(2) 0.016(3)
C13 0.0522(17) 0.0281(14) 0.0317(14) -0.0004(11) -0.0120(13) 0.0095(13)
C14 0.0472(16) 0.0251(13) 0.0292(14) -0.0031(11) -0.0073(12) 0.0023(12)
C15 0.0281(13) 0.0205(12) 0.0188(11) -0.0022(9) -0.0035(10) 0.0049(10)
C16 0.0266(12) 0.0234(12) 0.0275(13) -0.0039(10) -0.0020(10) 0.0053(10)
C17 0.0307(13) 0.0320(14) 0.0328(14) -0.0055(11) -0.0091(11) 0.0026(11)
C18 0.0478(16) 0.0333(14) 0.0247(13) -0.0070(11) -0.0116(12) 0.0055(13)
C19 0.0489(17) 0.0317(14) 0.0193(12) 0.0006(10) 0.0032(11) 0.0048(12)
C20 0.0341(14) 0.0239(12) 0.0247(13) 0.0000(10) 0.0001(11) 0.0029(10)
C21 0.0274(13) 0.0402(15) 0.0323(14) -0.0074(12) 0.0025(11) -0.0002(12)
C22 0.059(2) 0.078(3) 0.0476(19) -0.0071(18) 0.0111(16) 0.0308(19)
C23 0.068(2) 0.088(3) 0.063(2) -0.031(2) 0.0335(19) -0.045(2)
C24 0.0384(15) 0.0349(15) 0.0354(15) -0.0059(12) 0.0094(12) -0.0072(12)
C25 0.0254(19) 0.055(3) 0.305(8) -0.010(4) 0.002(3) -0.0013(18)
C26 0.128(4) 0.198(6) 0.047(2) 0.022(3) 0.005(3) -0.116(4)
C27 0.0422(15) 0.0190(12) 0.0193(12) -0.0020(9) -0.0044(11) -0.0024(11)
C28 0.0421(15) 0.0190(12) 0.0307(14) 0.0011(10) -0.0102(12) -0.0031(11)
C29 0.0552(18) 0.0311(15) 0.0394(16) 0.0056(12) -0.0206(14) -0.0078(13)
C30 0.083(2) 0.0444(18) 0.0244(15) 0.0041(13) -0.0185(16) -0.0172(17)
C31 0.084(3) 0.0445(18) 0.0208(14) -0.0032(13) 0.0047(15) -0.0143(17)
C32 0.0577(18) 0.0304(14) 0.0255(14) -0.0039(11) 0.0041(13) -0.0041(13)
C33 0.0331(14) 0.0265(13) 0.0433(16) 0.0001(12) -0.0067(12) 0.0019(11)
C34 0.0415(17) 0.0385(16) 0.0562(19) 0.0062(14) 0.0093(14) 0.0042(13)
C35 0.0470(18) 0.0412(18) 0.077(2) 0.0056(17) -0.0063(16) 0.0132(15)
C36 0.059(2) 0.0543(19) 0.0365(16) -0.0041(14) 0.0177(15) 0.0103(16)
C37 0.060(2) 0.106(4) 0.095(3) 0.023(3) 0.022(2) -0.003(2)
C38 0.114(4) 0.099(4) 0.093(3) -0.036(3) 0.033(3) 0.037(3)

loop_
_atom_type_symbol
_atom_type_description
_atom_type_scat_dispersion_real
_atom_type_scat_dispersion_imag
_atom_type_scat_source
C C 0.0033 0.0016 'International Tables Vol C Tables 4.2.6.8 and 6.1.1.4'
H H 0.0000 0.0000 'International Tables Vol C Tables 4.2.6.8 and 6.1.1.4'
N N 0.0061 0.0033 'International Tables Vol C Tables 4.2.6.8 and 6.1.1.4'
O O 0.0106 0.0060 'International Tables Vol C Tables 4.2.6.8 and 6.1.1.4'
Ni Ni 0.3393 1.1124 'International Tables Vol C Tables 4.2.6.8 and 6.1.1.4'

loop_
_geom_angle_atom_site_label_1
_geom_angle_atom_site_label_2
_geom_angle_atom_site_label_3
_geom_angle
N1 Ni1 N2 81.02(8)
N1 Ni1 C3 116.43(9)
N2 Ni1 C3 162.50(9)
N1 Ni1 C4 159.76(9)
N2 Ni1 C4 119.15(9)
C3 Ni1 C4 43.37(10)
C11 O2 C12 116.5(3)
C1 N1 C15 121.48(19)
C1 N1 Ni1 116.29(15)
C15 N1 Ni1 122.20(15)
C2 N2 C27 121.7(2)
C2 N2 Ni1 116.07(15)
C27 N2 Ni1 122.21(15)
N1 C1 C2 113.6(2)
N1 C1 C13 126.3(2)
C2 C1 C13 120.1(2)
N2 C2 C1 113.0(2)
N2 C2 C14 126.7(2)
C1 C2 C14 120.4(2)
C4 C3 C5 123.9(2)
C4 C3 Ni1 68.83(14)
C5 C3 Ni1 117.34(17)
C3 C4 C11 120.0(2)
C3 C4 Ni1 67.80(13)
C11 C4 Ni1 111.09(18)
C6 C5 C10 117.0(2)
C6 C5 C3 123.2(2)
C10 C5 C3 119.9(2)
C7 C6 C5 121.7(3)
C6 C7 C8 120.3(3)
C9 C8 C7 119.1(3)
C8 C9 C10 120.3(3)
C9 C10 C5 121.6(3)
O1 C11 O2 121.9(3)
O1 C11 C4 127.4(3)
O2 C11 C4 110.7(3)
C16 C15 C20 122.8(2)
C16 C15 N1 117.5(2)
C20 C15 N1 119.5(2)
C17 C16 C15 117.7(2)
C17 C16 C21 121.5(2)
C15 C16 C21 120.8(2)
C18 C17 C16 121.1(2)
C19 C18 C17 120.0(2)
C18 C19 C20 121.5(2)
C19 C20 C15 116.9(2)
C19 C20 C24 121.3(2)
C15 C20 C24 121.8(2)
C16 C21 C23 112.9(2)
C16 C21 C22 111.0(2)
C23 C21 C22 111.8(3)
C26 C24 C25 112.2(4)
C26 C24 C20 113.4(3)
C25 C24 C20 110.2(2)
C32 C27 C28 122.9(2)
C32 C27 N2 119.7(2)
C28 C27 N2 117.2(2)
C29 C28 C27 117.3(3)
C29 C28 C33 122.5(3)
C27 C28 C33 120.2(2)
C30 C29 C28 120.8(3)
C31 C30 C29 121.0(3)
C30 C31 C32 121.3(3)
C27 C32 C31 116.6(3)
C27 C32 C36 123.1(2)
C31 C32 C36 120.3(3)
C28 C33 C35 114.4(2)
C28 C33 C34 111.4(2)
C35 C33 C34 108.9(2)
C32 C36 C37 112.4(3)
C32 C36 C38 111.1(3)
C37 C36 C38 110.7(3)

loop_
_geom_bond_atom_site_label_1
_geom_bond_atom_site_label_2
_geom_bond_distance
Ni1 N1 1.9213(19)
Ni1 N2 1.9324(19)
Ni1 C3 1.945(2)
Ni1 C4 1.958(2)
O1 C11 1.212(4)
O2 C11 1.363(3)
O2 C12 1.446(4)
N1 C1 1.292(3)
N1 C15 1.443(3)
N2 C2 1.297(3)
N2 C27 1.436(3)
C1 C2 1.479(3)
C1 C13 1.496(3)
C2 C14 1.490(3)
C3 C4 1.442(3)
C3 C5 1.467(3)
C4 C11 1.452(4)
C5 C6 1.384(4)
C5 C10 1.397(3)
C6 C7 1.376(4)
C7 C8 1.388(5)
C8 C9 1.371(4)
C9 C10 1.379(4)
C15 C16 1.394(3)
C15 C20 1.399(3)
C16 C17 1.391(3)
C16 C21 1.520(3)
C17 C18 1.381(4)
C18 C19 1.379(4)
C19 C20 1.398(3)
C20 C24 1.517(4)
C21 C23 1.521(4)
C21 C22 1.526(4)
C24 C26 1.499(4)
C24 C25 1.509(5)
C27 C32 1.401(4)
C27 C28 1.407(4)
C28 C29 1.396(4)
C28 C33 1.512(4)
C29 C30 1.374(5)
C30 C31 1.370(5)
C31 C32 1.405(4)
C32 C36 1.511(4)
C33 C35 1.529(4)
C33 C34 1.532(4)
C36 C37 1.515(5)
C36 C38 1.538(5)
